data_7156481
loop_
_publ_author_name
'Saito, Rei'
'Uemura, Naohiro'
'Ishikawa, Hiroki'
'Magara, Akina'
'Yoshida, Yasushi'
'Mino, Takashi'
'Kasashima, Yoshio'
'Sakamoto, Masami'

_publ_section_title
;
 Umpolung cyclization reaction of N-cinnamoylthioureas in the presence of
 DBU.
;
_journal_issue 42
_journal_name_full 'Organic &amp; biomolecular chemistry'
_journal_page_first 7910
_journal_page_last 7919
_journal_paper_doi 10.1039/c8ob02066c
_journal_volume 16
_journal_year 2018
_chemical_formula_sum 'C19 H20 N2 O S'
_chemical_formula_weight 324.43
_chemical_melting_point 151.0(10)
_chemical_name_common 2i
_chemical_name_systematic N-Phenyl-N'-isopropyl-6-phenyl-2-iminotetrahydro-1,3-thiazin-4-one
_space_group_crystal_system monoclinic
_space_group_IT_number 14
_space_group_name_Hall '-P 2ybc'
_space_group_name_H-M_alt 'P 1 21/c 1'
_symmetry_space_group_name_Hall '-P 2ybc'
_symmetry_space_group_name_H-M 'P 1 21/c 1'
_atom_sites_solution_hydrogens geom
_atom_sites_solution_primary direct
_atom_sites_solution_secondary difmap
_audit_update_record
;
2018-07-31 deposited with the CCDC.
2018-10-03 downloaded from the CCDC.
;
_cell_angle_alpha 90
_cell_angle_beta 101.772(4)
_cell_angle_gamma 90
_cell_formula_units_Z 4
_cell_length_a 13.0104(7)
_cell_length_b 5.4301(3)
_cell_length_c 24.2997(15)
_cell_measurement_reflns_used 4390
_cell_measurement_temperature 173
_cell_measurement_theta_max 68.0866
_cell_measurement_theta_min 3.4701
_cell_volume 1680.61(17)
_computing_cell_refinement 'SAINT V8.34A (Bruker AXS Inc., 2013)'
_computing_data_collection 'APEX2 (Bruker AXS, 2006)'
_computing_data_reduction 'SAINT V8.34A (Bruker AXS Inc., 2013)'
_computing_molecular_graphics 'XSHEL (Bruker AXS,2002)'
_computing_publication_material 'XCIF (Bruker AXS, 2001)'
_computing_structure_refinement 'SHELXL-2013 (Sheldrick, 2013)'
_computing_structure_solution 'SHELXS-97 (Sheldrick, 1997)'
_diffrn_ambient_temperature 173
_diffrn_detector_area_resol_mean 8.3333
_diffrn_measured_fraction_theta_full 0.991
_diffrn_measured_fraction_theta_max 0.991
_diffrn_measurement_device_type 'Bruker APEXII Ultra CCD area detector'
_diffrn_measurement_method 'Phi and Omega scans'
_diffrn_radiation_monochromator 'Bruker Helios multilayer confocal mirror'
_diffrn_radiation_type CuK\a
_diffrn_radiation_wavelength 1.54178
_diffrn_reflns_av_R_equivalents 0.0269
_diffrn_reflns_av_unetI/netI 0.0243
_diffrn_reflns_limit_h_max 15
_diffrn_reflns_limit_h_min -15
_diffrn_reflns_limit_k_max 6
_diffrn_reflns_limit_k_min -6
_diffrn_reflns_limit_l_max 29
_diffrn_reflns_limit_l_min -23
_diffrn_reflns_number 11611
_diffrn_reflns_theta_full 68.24
_diffrn_reflns_theta_max 68.24
_diffrn_reflns_theta_min 3.47
_diffrn_source 'Bruker TXS fine-focus rotating anode'
_exptl_absorpt_coefficient_mu 1.747
_exptl_absorpt_correction_T_max 0.92
_exptl_absorpt_correction_T_min 0.84
_exptl_absorpt_correction_type empirical
_exptl_absorpt_process_details 'SADABS (Sheldrick 1996)'
_exptl_crystal_colour colourless
_exptl_crystal_density_diffrn 1.282
_exptl_crystal_density_method 'not measured'
_exptl_crystal_description prismatic
_exptl_crystal_F_000 688
_exptl_crystal_recrystallization_method 'Re-crystallisation from solvent: CHCl3 and Hexane'
_exptl_crystal_size_max 0.200
_exptl_crystal_size_mid 0.100
_exptl_crystal_size_min 0.050
_refine_diff_density_max 0.361
_refine_diff_density_min -0.290
_refine_ls_extinction_method none
_refine_ls_goodness_of_fit_ref 1.055
_refine_ls_hydrogen_treatment constr
_refine_ls_matrix_type full
_refine_ls_number_parameters 210
_refine_ls_number_reflns 3051
_refine_ls_number_restraints 0
_refine_ls_restrained_S_all 1.055
_refine_ls_R_factor_all 0.0546
_refine_ls_R_factor_gt 0.0469
_refine_ls_shift/su_max 0.000
_refine_ls_shift/su_mean 0.000
_refine_ls_structure_factor_coef Fsqd
_refine_ls_weighting_details 'w=1/[\s^2^(Fo^2^)+(0.0914P)^2^+0.4481P] where P=(Fo^2^+2Fc^2^)/3'
_refine_ls_weighting_scheme calc
_refine_ls_wR_factor_gt 0.1317
_refine_ls_wR_factor_ref 0.1377
_reflns_number_gt 2600
_reflns_number_total 3051
_reflns_threshold_expression 'I > 2\s(I)'
_cod_data_source_file c8ob02066c2.cif
_cod_data_source_block I_CCDC1
_cod_depositor_comments
;
The following automatic conversions were performed:

'_chemical_melting_point' value '150-152' was changed to '151.0(10)'
- the average value was taken and precision was estimated.

Automatic conversion script
Id: cif_fix_values 4973 2017-02-22 13:04:09Z antanas 

 Adding full bibliography for 7156480--7156486.cif.
;
_cod_database_code 7156481

loop_
_space_group_symop_operation_xyz
'x, y, z'
'-x, y+1/2, -z+1/2'
'-x, -y, -z'
'x, -y-1/2, z-1/2'

loop_
_atom_site_type_symbol
_atom_site_label
_atom_site_fract_x
_atom_site_fract_y
_atom_site_fract_z
_atom_site_U_iso_or_equiv
_atom_site_adp_type
_atom_site_calc_flag
_atom_site_refinement_flags_adp
_atom_site_refinement_flags_posn
_atom_site_occupancy
C C1 0.30589(15) 0.6509(4) 0.44152(8) 0.0338(4) Uani d . . 1
H H1 0.3265 0.5644 0.4091 0.041 Uiso calc U R 1
C C2 0.39426(17) 0.8170(4) 0.46917(11) 0.0490(6) Uani d . . 1
H H2A 0.4057 0.9446 0.4425 0.073 Uiso calc U R 1
H H2B 0.4585 0.7198 0.4807 0.073 Uiso calc U R 1
H H2C 0.376 0.8947 0.5023 0.073 Uiso calc U R 1
C C3 0.28284(17) 0.4613(4) 0.48327(10) 0.0437(5) Uani d . . 1
H H3A 0.2592 0.5451 0.5142 0.066 Uiso calc U R 1
H H3B 0.3467 0.3671 0.4982 0.066 Uiso calc U R 1
H H3C 0.2277 0.3493 0.4644 0.066 Uiso calc U R 1
C C4 0.19699(14) 0.8980(4) 0.37329(8) 0.0297(4) Uani d . . 1
C C5 0.21779(14) 0.9919(4) 0.26265(8) 0.0324(4) Uani d . . 1
H H5 0.1604 0.874 0.2467 0.039 Uiso calc U R 1
C C6 0.16971(16) 1.2340(4) 0.27406(9) 0.0374(5) Uani d . . 1
H H6A 0.1369 1.3111 0.2378 0.045 Uiso calc U R 1
H H6B 0.2259 1.3453 0.2933 0.045 Uiso calc U R 1
C C7 0.08823(15) 1.2075(4) 0.30971(8) 0.0346(4) Uani d . . 1
C C8 0.29463(14) 1.0063(4) 0.22341(8) 0.0328(4) Uani d . . 1
C C9 0.29069(17) 0.8278(4) 0.18238(9) 0.0396(5) Uani d . . 1
H H9 0.2395 0.7008 0.1786 0.048 Uiso calc U R 1
C C10 0.3618(2) 0.8348(5) 0.14675(10) 0.0506(6) Uani d . . 1
H H10 0.3592 0.7118 0.1187 0.061 Uiso calc U R 1
C C11 0.43553(19) 1.0183(5) 0.15192(11) 0.0535(6) Uani d . . 1
H H11 0.4841 1.0219 0.1275 0.064 Uiso calc U R 1
C C12 0.43933(18) 1.1970(5) 0.19234(11) 0.0529(6) Uani d . . 1
H H12 0.4899 1.3252 0.1955 0.064 Uiso calc U R 1
C C13 0.36960(17) 1.1909(4) 0.22850(10) 0.0442(5) Uani d . . 1
H H13 0.3732 1.3133 0.2568 0.053 Uiso calc U R 1
C C14 0.02238(14) 1.0238(4) 0.38596(8) 0.0303(4) Uani d . . 1
C C15 0.01008(15) 1.2135(4) 0.42209(8) 0.0341(4) Uani d . . 1
H H15 0.0558 1.3516 0.4264 0.041 Uiso calc U R 1
C C16 -0.06991(16) 1.1990(4) 0.45189(9) 0.0374(5) Uani d . . 1
H H16 -0.0781 1.326 0.4775 0.045 Uiso calc U R 1
C C17 -0.13732(16) 1.0018(4) 0.44448(9) 0.0385(5) Uani d . . 1
H H17 -0.1925 0.9941 0.4647 0.046 Uiso calc U R 1
C C18 -0.12553(16) 0.8146(4) 0.40785(9) 0.0394(5) Uani d . . 1
H H18 -0.1728 0.6793 0.4027 0.047 Uiso calc U R 1
C C19 -0.04432(16) 0.8242(4) 0.37841(9) 0.0354(5) Uani d . . 1
H H19 -0.0351 0.695 0.3535 0.042 Uiso calc U R 1
N N1 0.21027(12) 0.7974(3) 0.42098(7) 0.0327(4) Uani d . . 1
N N2 0.10493(12) 1.0394(3) 0.35374(7) 0.0321(4) Uani d . . 1
O O1 0.00852(12) 1.3314(3) 0.30023(6) 0.0449(4) Uani d . . 1
S S1 0.29019(4) 0.87159(10) 0.32937(2) 0.03793(19) Uani d . . 1

loop_
_atom_site_aniso_label
_atom_site_aniso_U_11
_atom_site_aniso_U_22
_atom_site_aniso_U_33
_atom_site_aniso_U_12
_atom_site_aniso_U_13
_atom_site_aniso_U_23
C1 0.0274(9) 0.0353(11) 0.0385(10) 0.0090(8) 0.0059(8) 0.0034(8)
C2 0.0328(11) 0.0432(13) 0.0659(15) 0.0025(10) -0.0016(10) 0.0066(11)
C3 0.0346(11) 0.0434(12) 0.0525(13) 0.0066(9) 0.0071(9) 0.0116(10)
C4 0.0243(9) 0.0295(10) 0.0354(10) 0.0036(7) 0.0067(7) -0.0021(8)
C5 0.0259(9) 0.0353(11) 0.0355(10) -0.0018(8) 0.0051(7) -0.0018(8)
C6 0.0366(10) 0.0367(11) 0.0397(10) 0.0069(9) 0.0097(8) 0.0062(9)
C7 0.0328(10) 0.0355(10) 0.0341(10) 0.0071(9) 0.0033(8) -0.0013(8)
C8 0.0260(9) 0.0365(11) 0.0356(10) 0.0035(8) 0.0059(8) 0.0047(8)
C9 0.0382(11) 0.0401(12) 0.0410(11) -0.0011(9) 0.0089(9) -0.0002(9)
C10 0.0557(14) 0.0600(15) 0.0397(12) 0.0074(12) 0.0183(10) -0.0020(11)
C11 0.0403(12) 0.0731(18) 0.0524(13) 0.0047(12) 0.0221(10) 0.0133(13)
C12 0.0380(12) 0.0583(15) 0.0663(16) -0.0090(11) 0.0197(11) 0.0079(13)
C13 0.0356(11) 0.0441(13) 0.0539(13) -0.0050(9) 0.0115(10) -0.0052(10)
C14 0.0242(9) 0.0325(10) 0.0334(9) 0.0076(8) 0.0043(7) 0.0023(8)
C15 0.0286(9) 0.0325(10) 0.0393(10) 0.0046(8) 0.0026(8) -0.0024(8)
C16 0.0381(11) 0.0373(11) 0.0375(10) 0.0106(9) 0.0091(8) -0.0003(9)
C17 0.0337(10) 0.0433(12) 0.0410(11) 0.0115(9) 0.0130(8) 0.0108(9)
C18 0.0354(11) 0.0337(11) 0.0491(12) -0.0004(9) 0.0086(9) 0.0082(9)
C19 0.0382(11) 0.0300(10) 0.0374(10) 0.0074(8) 0.0063(8) -0.0009(8)
N1 0.0260(8) 0.0339(9) 0.0382(9) 0.0076(7) 0.0065(6) 0.0003(7)
N2 0.0247(8) 0.0351(9) 0.0367(9) 0.0086(7) 0.0070(6) 0.0016(7)
O1 0.0404(8) 0.0523(10) 0.0420(8) 0.0222(7) 0.0086(6) 0.0081(7)
S1 0.0279(3) 0.0464(3) 0.0415(3) 0.0098(2) 0.0120(2) 0.0079(2)

loop_
_atom_type_symbol
_atom_type_description
_atom_type_scat_dispersion_real
_atom_type_scat_dispersion_imag
_atom_type_scat_source
C C 0.0181 0.0091 'International Tables Vol C Tables 4.2.6.8 and 6.1.1.4'
H H 0.0000 0.0000 'International Tables Vol C Tables 4.2.6.8 and 6.1.1.4'
N N 0.0311 0.0180 'International Tables Vol C Tables 4.2.6.8 and 6.1.1.4'
O O 0.0492 0.0322 'International Tables Vol C Tables 4.2.6.8 and 6.1.1.4'
S S 0.3331 0.5567 'International Tables Vol C Tables 4.2.6.8 and 6.1.1.4'

loop_
_geom_angle_atom_site_label_1
_geom_angle_atom_site_label_2
_geom_angle_atom_site_label_3
_geom_angle
N1 C1 C2 109.99(17)
N1 C1 C3 108.91(16)
C2 C1 C3 110.17(18)
N1 C1 H1 109.3
C2 C1 H1 109.3
C3 C1 H1 109.3
C1 C2 H2A 109.5
C1 C2 H2B 109.5
H2A C2 H2B 109.5
C1 C2 H2C 109.5
H2A C2 H2C 109.5
H2B C2 H2C 109.5
C1 C3 H3A 109.5
C1 C3 H3B 109.5
H3A C3 H3B 109.5
C1 C3 H3C 109.5
H3A C3 H3C 109.5
H3B C3 H3C 109.5
N1 C4 N2 119.32(16)
N1 C4 S1 122.32(14)
N2 C4 S1 118.36(14)
C6 C5 C8 114.99(17)
C6 C5 S1 107.94(14)
C8 C5 S1 106.88(12)
C6 C5 H5 109.0
C8 C5 H5 109.0
S1 C5 H5 109.0
C5 C6 C7 112.96(17)
C5 C6 H6A 109.0
C7 C6 H6A 109.0
C5 C6 H6B 109.0
C7 C6 H6B 109.0
H6A C6 H6B 107.8
O1 C7 N2 120.13(18)
O1 C7 C6 120.68(18)
N2 C7 C6 119.19(16)
C9 C8 C13 119.51(19)
C9 C8 C5 118.97(18)
C13 C8 C5 121.51(18)
C8 C9 C10 119.9(2)
C8 C9 H9 120.1
C10 C9 H9 120.1
C11 C10 C9 120.3(2)
C11 C10 H10 119.8
C9 C10 H10 119.8
C10 C11 C12 120.1(2)
C10 C11 H11 120.0
C12 C11 H11 120.0
C11 C12 C13 120.2(2)
C11 C12 H12 119.9
C13 C12 H12 119.9
C12 C13 C8 120.0(2)
C12 C13 H13 120.0
C8 C13 H13 120.0
C19 C14 C15 121.27(18)
C19 C14 N2 119.25(17)
C15 C14 N2 119.45(17)
C14 C15 C16 119.05(19)
C14 C15 H15 120.5
C16 C15 H15 120.5
C17 C16 C15 120.24(19)
C17 C16 H16 119.9
C15 C16 H16 119.9
C16 C17 C18 120.46(18)
C16 C17 H17 119.8
C18 C17 H17 119.8
C17 C18 C19 119.98(19)
C17 C18 H18 120.0
C19 C18 H18 120.0
C14 C19 C18 118.98(18)
C14 C19 H19 120.5
C18 C19 H19 120.5
C4 N1 C1 119.51(16)
C7 N2 C4 126.97(16)
C7 N2 C14 115.86(15)
C4 N2 C14 116.94(15)
C4 S1 C5 102.31(9)

loop_
_geom_bond_atom_site_label_1
_geom_bond_atom_site_label_2
_geom_bond_distance
C1 N1 1.475(2)
C1 C2 1.507(3)
C1 C3 1.517(3)
C1 H1 1.0
C2 H2A 0.98
C2 H2B 0.98
C2 H2C 0.98
C3 H3A 0.98
C3 H3B 0.98
C3 H3C 0.98
C4 N1 1.261(3)
C4 N2 1.420(2)
C4 S1 1.7771(18)
C5 C6 1.506(3)
C5 C8 1.518(3)
C5 S1 1.822(2)
C5 H5 1.0
C6 C7 1.506(3)
C6 H6A 0.99
C6 H6B 0.99
C7 O1 1.218(2)
C7 N2 1.389(3)
C8 C9 1.384(3)
C8 C13 1.387(3)
C9 C10 1.390(3)
C9 H9 0.95
C10 C11 1.371(4)
C10 H10 0.95
C11 C12 1.375(4)
C11 H11 0.95
C12 C13 1.386(3)
C12 H12 0.95
C13 H13 0.95
C14 C19 1.377(3)
C14 C15 1.384(3)
C14 N2 1.455(2)
C15 C16 1.386(3)
C15 H15 0.95
C16 C17 1.373(3)
C16 H16 0.95
C17 C18 1.380(3)
C17 H17 0.95
C18 C19 1.393(3)
C18 H18 0.95
C19 H19 0.95

loop_
_geom_torsion_atom_site_label_1
_geom_torsion_atom_site_label_2
_geom_torsion_atom_site_label_3
_geom_torsion_atom_site_label_4
_geom_torsion
C8 C5 C6 C7 175.76(16)
S1 C5 C6 C7 -65.06(19)
C5 C6 C7 O1 -141.3(2)
C5 C6 C7 N2 38.7(3)
C6 C5 C8 C9 -137.4(2)
S1 C5 C8 C9 102.82(18)
C6 C5 C8 C13 43.8(3)
S1 C5 C8 C13 -75.9(2)
C13 C8 C9 C10 0.1(3)
C5 C8 C9 C10 -178.68(19)
C8 C9 C10 C11 -0.3(3)
C9 C10 C11 C12 -0.2(4)
C10 C11 C12 C13 0.8(4)
C11 C12 C13 C8 -1.0(4)
C9 C8 C13 C12 0.5(3)
C5 C8 C13 C12 179.3(2)
C19 C14 C15 C16 1.2(3)
N2 C14 C15 C16 178.89(17)
C14 C15 C16 C17 -1.6(3)
C15 C16 C17 C18 0.8(3)
C16 C17 C18 C19 0.5(3)
C15 C14 C19 C18 0.0(3)
N2 C14 C19 C18 -177.69(17)
C17 C18 C19 C14 -0.9(3)
N2 C4 N1 C1 -179.85(17)
S1 C4 N1 C1 -0.3(3)
C2 C1 N1 C4 85.2(2)
C3 C1 N1 C4 -154.02(19)
O1 C7 N2 C4 -174.02(19)
C6 C7 N2 C4 6.0(3)
O1 C7 N2 C14 0.3(3)
C6 C7 N2 C14 -179.67(17)
N1 C4 N2 C7 163.71(19)
S1 C4 N2 C7 -15.8(3)
N1 C4 N2 C14 -10.6(3)
S1 C4 N2 C14 169.89(13)
C19 C14 N2 C7 105.2(2)
C15 C14 N2 C7 -72.6(2)
C19 C14 N2 C4 -79.9(2)
C15 C14 N2 C4 102.4(2)
N1 C4 S1 C5 168.24(17)
N2 C4 S1 C5 -12.22(17)
C6 C5 S1 C4 49.24(15)
C8 C5 S1 C4 173.45(13)
